data_4117529
loop_
_publ_author_name
'Axel Kirste'
'Bernd Elsler'
'Gregor Schnakenburg'
'Siegfried R. Waldvogel'

_publ_contact_author_address
;      Institut f\"ur Organische Chemie
       Johannes Gutenberg-Universit\"at Mainz
       Duesbergweg 10-14
       D-55128 Mainz
       Germany
;
_publ_contact_author_email waldvogel@uni-mainz.de
_publ_contact_author_fax '049 6131 39-26777'
_publ_contact_author_name 'Waldvogel, Siegfried R.'
_publ_contact_author_phone '049 6131 39-26069'
_publ_section_title
;
 Efficient Anodic and Direct Phenol-Arene C,C Cross-Coupling: The Benign
 Role of Water or Methanol
;
_journal_name_full 'Journal of the American Chemical Society'
_journal_page_first 3571
_journal_page_last 3576
_journal_paper_doi 10.1021/ja211005g
_journal_volume 134
_journal_year 2012
_chemical_formula_moiety 'C18 H22 O7'
_chemical_formula_sum 'C18 H22 O7'
_chemical_formula_weight 350.36
_chemical_name_systematic
; 
 ? 
;
_space_group_IT_number 61
_symmetry_cell_setting orthorhombic
_symmetry_space_group_name_Hall '-P 2ac 2ab'
_symmetry_space_group_name_H-M 'P b c a'
_atom_sites_solution_hydrogens geom
_atom_sites_solution_primary direct
_atom_sites_solution_secondary difmap
_audit_creation_method SHELXL-97
_cell_angle_alpha 90.00
_cell_angle_beta 90.00
_cell_angle_gamma 90.00
_cell_formula_units_Z 8
_cell_length_a 14.7367(4)
_cell_length_b 7.3238(2)
_cell_length_c 30.8713(8)
_cell_measurement_reflns_used 4898
_cell_measurement_temperature 123(2)
_cell_measurement_theta_max 29.13
_cell_measurement_theta_min 1.00
_cell_volume 3331.90(15)
_computing_cell_refinement 'APEX2 v2009.7-0 (Bruker AXS)'
_computing_data_collection 'HKL Denzo and Scalepack (Otwinowski & Minor 1997)'
_computing_data_reduction 'SAINT V7.66A (Bruker AXS, 2009)'
_computing_molecular_graphics 'DIAMOND (Brandenburg, 1999)'
_computing_publication_material 'SHELXL97 (Sheldrick, 1997)'
_computing_structure_refinement 'SHELXL-97 (Sheldrick, 2008)'
_computing_structure_solution 'SHELXS-97 (Sheldrick, 2008)'
_diffrn_ambient_temperature 123(2)
_diffrn_detector_area_resol_mean 9
_diffrn_measured_fraction_theta_full 0.998
_diffrn_measured_fraction_theta_max 0.998
_diffrn_measurement_device '95mm CCD camera on \k-goniostat'
_diffrn_measurement_device_type 'Nonius KappaCCD'
_diffrn_measurement_method 'CCD rotation images, thin slices'
_diffrn_radiation_monochromator 'horizonally mounted graphite crystal'
_diffrn_radiation_type MoK\a
_diffrn_radiation_wavelength 0.71073
_diffrn_reflns_av_R_equivalents 0.1098
_diffrn_reflns_av_sigmaI/netI 0.0879
_diffrn_reflns_limit_h_max 19
_diffrn_reflns_limit_h_min -19
_diffrn_reflns_limit_k_max 9
_diffrn_reflns_limit_k_min -9
_diffrn_reflns_limit_l_max 40
_diffrn_reflns_limit_l_min -40
_diffrn_reflns_number 32681
_diffrn_reflns_theta_full 28.00
_diffrn_reflns_theta_max 28.00
_diffrn_reflns_theta_min 2.64
_exptl_absorpt_coefficient_mu 0.108
_exptl_absorpt_correction_type none
_exptl_crystal_colour colourless
_exptl_crystal_density_diffrn 1.397
_exptl_crystal_description plate
_exptl_crystal_F_000 1488
_exptl_crystal_size_max 0.32
_exptl_crystal_size_mid 0.24
_exptl_crystal_size_min 0.02
_refine_diff_density_max 0.239
_refine_diff_density_min -0.256
_refine_diff_density_rms 0.062
_refine_ls_extinction_coef 0.0028(4)
_refine_ls_extinction_expression Fc^*^=kFc[1+0.001xFc^2^\l^3^/sin(2\q)]^-1/4^
_refine_ls_extinction_method SHELXL
_refine_ls_goodness_of_fit_ref 0.899
_refine_ls_hydrogen_treatment constr
_refine_ls_matrix_type full
_refine_ls_number_parameters 233
_refine_ls_number_reflns 4011
_refine_ls_number_restraints 0
_refine_ls_restrained_S_all 0.899
_refine_ls_R_factor_all 0.0950
_refine_ls_R_factor_gt 0.0411
_refine_ls_shift/su_max 0.000
_refine_ls_shift/su_mean 0.000
_refine_ls_structure_factor_coef Fsqd
_refine_ls_weighting_details 'calc w=1/[\s^2^(Fo^2^)+(0.0367P)^2^+0.0000P] where P=(Fo^2^+2Fc^2^)/3'
_refine_ls_weighting_scheme calc
_refine_ls_wR_factor_gt 0.0764
_refine_ls_wR_factor_ref 0.0879
_reflns_number_gt 2257
_reflns_number_total 4011
_reflns_threshold_expression >2sigma(I)
_cod_data_source_file ja211005g_si_002_7.cif
_cod_data_source_block GWAL070
_cod_database_code 4117529

loop_
_symmetry_equiv_pos_as_xyz
'x, y, z'
'-x+1/2, -y, z+1/2'
'x+1/2, -y+1/2, -z'
'-x, y+1/2, -z+1/2'
'-x, -y, -z'
'x-1/2, y, -z-1/2'
'-x-1/2, y-1/2, z'
'x, -y-1/2, z-1/2'

loop_
_atom_site_label
_atom_site_type_symbol
_atom_site_fract_x
_atom_site_fract_y
_atom_site_fract_z
_atom_site_U_iso_or_equiv
_atom_site_adp_type
_atom_site_occupancy
_atom_site_symmetry_multiplicity
_atom_site_calc_flag
_atom_site_refinement_flags
O1 O -0.59855(6) 0.90014(15) 0.08012(3) 0.0223(3) Uani 1 1 d .
O2 O -0.42612(7) 1.04364(15) 0.09679(3) 0.0241(3) Uani 1 1 d .
O3 O -0.33702(7) 0.50449(15) 0.02398(3) 0.0289(3) Uani 1 1 d .
O4 O -0.61823(7) 0.52926(15) 0.09839(3) 0.0249(3) Uani 1 1 d .
O5 O -0.38801(7) 0.70966(16) 0.15971(3) 0.0257(3) Uani 1 1 d .
O6 O -0.59230(6) 0.83588(16) 0.27993(3) 0.0260(3) Uani 1 1 d .
O7 O -0.71598(6) 0.93912(16) 0.22666(3) 0.0298(3) Uani 1 1 d .
C1 C -0.52626(10) 0.7930(2) 0.09837(4) 0.0187(4) Uani 1 1 d .
C2 C -0.43619(10) 0.8708(2) 0.08268(5) 0.0200(4) Uani 1 1 d .
C3 C -0.37777(10) 0.7797(2) 0.05735(5) 0.0212(4) Uani 1 1 d .
H3 H -0.3253 0.8403 0.0468 0.025 Uiso 1 1 calc R
C4 C -0.39326(10) 0.5902(2) 0.04579(5) 0.0216(4) Uani 1 1 d .
C5 C -0.47656(10) 0.5035(2) 0.06079(5) 0.0219(4) Uani 1 1 d .
H5 H -0.4877 0.3794 0.0535 0.026 Uiso 1 1 calc R
C6 C -0.53769(10) 0.5940(2) 0.08453(5) 0.0197(4) Uani 1 1 d .
C7 C -0.61140(11) 0.8840(3) 0.03439(5) 0.0300(4) Uani 1 1 d .
H7A H -0.6622 0.9615 0.0254 0.045 Uiso 1 1 calc R
H7B H -0.6247 0.7566 0.0271 0.045 Uiso 1 1 calc R
H7C H -0.5561 0.9229 0.0194 0.045 Uiso 1 1 calc R
C8 C -0.34110(10) 1.1302(2) 0.08703(5) 0.0257(4) Uani 1 1 d .
H8A H -0.3397 1.2520 0.1002 0.039 Uiso 1 1 calc R
H8B H -0.3343 1.1412 0.0556 0.039 Uiso 1 1 calc R
H8C H -0.2913 1.0565 0.0987 0.039 Uiso 1 1 calc R
C9 C -0.64216(11) 0.3471(2) 0.08467(5) 0.0313(4) Uani 1 1 d .
H9A H -0.7027 0.3164 0.0956 0.047 Uiso 1 1 calc R
H9B H -0.5978 0.2599 0.0961 0.047 Uiso 1 1 calc R
H9C H -0.6422 0.3413 0.0530 0.047 Uiso 1 1 calc R
C10 C -0.53762(10) 0.8106(2) 0.14768(5) 0.0179(4) Uani 1 1 d .
C11 C -0.46960(10) 0.7655(2) 0.17674(5) 0.0194(4) Uani 1 1 d .
C12 C -0.48475(10) 0.7736(2) 0.22136(5) 0.0204(4) Uani 1 1 d .
H12 H -0.4375 0.7414 0.2409 0.024 Uiso 1 1 calc R
C13 C -0.56800(10) 0.8283(2) 0.23723(5) 0.0205(4) Uani 1 1 d .
C14 C -0.63603(10) 0.8795(2) 0.20812(5) 0.0209(4) Uani 1 1 d .
C15 C -0.62101(10) 0.8687(2) 0.16417(5) 0.0200(4) Uani 1 1 d .
H15 H -0.6682 0.9013 0.1447 0.024 Uiso 1 1 calc R
C16 C -0.30915(10) 0.7336(2) 0.18640(5) 0.0306(4) Uani 1 1 d .
H16A H -0.2544 0.7182 0.1688 0.046 Uiso 1 1 calc R
H16B H -0.3095 0.6426 0.2097 0.046 Uiso 1 1 calc R
H16C H -0.3097 0.8564 0.1990 0.046 Uiso 1 1 calc R
C17 C -0.52543(10) 0.7877(2) 0.31156(5) 0.0279(4) Uani 1 1 d .
H17A H -0.5523 0.7942 0.3406 0.042 Uiso 1 1 calc R
H17B H -0.4743 0.8728 0.3097 0.042 Uiso 1 1 calc R
H17C H -0.5040 0.6632 0.3061 0.042 Uiso 1 1 calc R
C18 C -0.79458(10) 0.9386(2) 0.20014(5) 0.0285(4) Uani 1 1 d .
H18A H -0.8471 0.9777 0.2173 0.043 Uiso 1 1 calc R
H18B H -0.8051 0.8150 0.1890 0.043 Uiso 1 1 calc R
H18C H -0.7858 1.0227 0.1758 0.043 Uiso 1 1 calc R

loop_
_atom_site_aniso_label
_atom_site_aniso_U_11
_atom_site_aniso_U_22
_atom_site_aniso_U_33
_atom_site_aniso_U_23
_atom_site_aniso_U_13
_atom_site_aniso_U_12
O1 0.0266(6) 0.0242(7) 0.0161(5) 0.0007(5) -0.0031(5) 0.0041(5)
O2 0.0255(6) 0.0209(7) 0.0260(6) -0.0029(5) 0.0031(5) -0.0046(5)
O3 0.0289(6) 0.0304(8) 0.0273(6) -0.0072(5) 0.0046(5) 0.0040(5)
O4 0.0263(6) 0.0222(7) 0.0264(6) -0.0046(5) 0.0062(5) -0.0066(5)
O5 0.0214(6) 0.0373(8) 0.0186(6) -0.0018(5) -0.0006(5) 0.0067(5)
O6 0.0243(6) 0.0381(8) 0.0155(6) 0.0021(5) 0.0003(5) 0.0026(5)
O7 0.0186(6) 0.0481(9) 0.0226(6) -0.0045(6) 0.0004(5) 0.0050(6)
C1 0.0206(8) 0.0188(10) 0.0166(8) -0.0006(7) -0.0017(7) 0.0013(7)
C2 0.0248(8) 0.0190(10) 0.0161(8) 0.0008(7) -0.0029(7) 0.0004(7)
C3 0.0230(8) 0.0235(10) 0.0170(8) 0.0032(7) -0.0005(7) -0.0021(7)
C4 0.0247(9) 0.0242(10) 0.0159(8) 0.0001(7) -0.0038(7) 0.0031(8)
C5 0.0279(9) 0.0177(10) 0.0202(8) -0.0020(7) -0.0029(7) 0.0000(7)
C6 0.0233(8) 0.0192(10) 0.0167(8) 0.0023(7) -0.0024(7) -0.0014(7)
C7 0.0340(10) 0.0373(12) 0.0185(8) 0.0011(8) -0.0038(8) 0.0028(9)
C8 0.0260(9) 0.0241(10) 0.0270(9) -0.0020(8) 0.0006(8) -0.0067(8)
C9 0.0367(10) 0.0234(11) 0.0339(10) -0.0073(8) 0.0058(8) -0.0097(8)
C10 0.0218(8) 0.0147(9) 0.0172(8) -0.0015(7) 0.0012(7) -0.0027(7)
C11 0.0197(8) 0.0175(10) 0.0210(8) 0.0000(7) 0.0022(7) 0.0006(7)
C12 0.0225(9) 0.0200(10) 0.0187(8) 0.0015(7) -0.0036(7) -0.0007(7)
C13 0.0247(8) 0.0203(10) 0.0163(8) -0.0011(7) 0.0011(7) -0.0046(7)
C14 0.0180(8) 0.0220(10) 0.0227(9) -0.0019(7) 0.0020(7) -0.0017(7)
C15 0.0205(8) 0.0201(10) 0.0195(8) 0.0004(7) -0.0033(7) -0.0026(7)
C16 0.0200(9) 0.0474(13) 0.0244(9) 0.0010(9) -0.0011(7) 0.0019(8)
C17 0.0302(10) 0.0354(12) 0.0182(8) 0.0026(8) 0.0012(7) 0.0031(8)
C18 0.0213(9) 0.0305(11) 0.0337(10) -0.0025(8) -0.0037(8) 0.0036(8)

loop_
_atom_type_symbol
_atom_type_description
_atom_type_scat_dispersion_real
_atom_type_scat_dispersion_imag
_atom_type_scat_source
C C 0.0033 0.0016 'International Tables Vol C Tables 4.2.6.8 and 6.1.1.4'
H H 0.0000 0.0000 'International Tables Vol C Tables 4.2.6.8 and 6.1.1.4'
O O 0.0106 0.0060 'International Tables Vol C Tables 4.2.6.8 and 6.1.1.4'

loop_
_geom_angle_atom_site_label_1
_geom_angle_atom_site_label_2
_geom_angle_atom_site_label_3
_geom_angle
C7 O1 C1 116.09(11)
C2 O2 C8 116.30(12)
C6 O4 C9 116.56(12)
C11 O5 C16 116.90(11)
C13 O6 C17 117.86(11)
C14 O7 C18 117.18(12)
O1 C1 C2 108.47(12)
O1 C1 C6 109.22(11)
C2 C1 C6 111.35(13)
O1 C1 C10 105.15(11)
C2 C1 C10 112.24(12)
C6 C1 C10 110.18(12)
C3 C2 O2 125.85(15)
C3 C2 C1 123.95(15)
O2 C2 C1 110.17(13)
C2 C3 C4 121.23(15)
C2 C3 H3 119.4
C4 C3 H3 119.4
O3 C4 C3 120.86(15)
O3 C4 C5 121.04(15)
C3 C4 C5 118.10(14)
C6 C5 C4 121.70(15)
C6 C5 H5 119.1
C4 C5 H5 119.1
C5 C6 O4 126.36(15)
C5 C6 C1 123.49(14)
O4 C6 C1 110.11(13)
O1 C7 H7A 109.5
O1 C7 H7B 109.5
H7A C7 H7B 109.5
O1 C7 H7C 109.5
H7A C7 H7C 109.5
H7B C7 H7C 109.5
O2 C8 H8A 109.5
O2 C8 H8B 109.5
H8A C8 H8B 109.5
O2 C8 H8C 109.5
H8A C8 H8C 109.5
H8B C8 H8C 109.5
O4 C9 H9A 109.5
O4 C9 H9B 109.5
H9A C9 H9B 109.5
O4 C9 H9C 109.5
H9A C9 H9C 109.5
H9B C9 H9C 109.5
C11 C10 C15 118.25(13)
C11 C10 C1 122.86(13)
C15 C10 C1 118.85(13)
O5 C11 C10 117.15(13)
O5 C11 C12 121.98(13)
C10 C11 C12 120.86(13)
C13 C12 C11 120.30(14)
C13 C12 H12 119.9
C11 C12 H12 119.9
O6 C13 C12 125.93(14)
O6 C13 C14 114.92(13)
C12 C13 C14 119.14(13)
C15 C14 O7 124.32(14)
C15 C14 C13 120.19(14)
O7 C14 C13 115.49(13)
C14 C15 C10 121.21(14)
C14 C15 H15 119.4
C10 C15 H15 119.4
O5 C16 H16A 109.5
O5 C16 H16B 109.5
H16A C16 H16B 109.5
O5 C16 H16C 109.5
H16A C16 H16C 109.5
H16B C16 H16C 109.5
O6 C17 H17A 109.5
O6 C17 H17B 109.5
H17A C17 H17B 109.5
O6 C17 H17C 109.5
H17A C17 H17C 109.5
H17B C17 H17C 109.5
O7 C18 H18A 109.5
O7 C18 H18B 109.5
H18A C18 H18B 109.5
O7 C18 H18C 109.5
H18A C18 H18C 109.5
H18B C18 H18C 109.5

loop_
_geom_bond_atom_site_label_1
_geom_bond_atom_site_label_2
_geom_bond_distance
O1 C7 1.4295(17)
O1 C1 1.4381(17)
O2 C2 1.3468(18)
O2 C8 1.4362(16)
O3 C4 1.2386(17)
O4 C6 1.3478(17)
O4 C9 1.4435(18)
O5 C11 1.3744(16)
O5 C16 1.4353(17)
O6 C13 1.3672(17)
O6 C17 1.4312(17)
O7 C14 1.3806(17)
O7 C18 1.4184(17)
C1 C2 1.524(2)
C1 C6 1.528(2)
C1 C10 1.5368(19)
C2 C3 1.341(2)
C3 C4 1.451(2)
C3 H3 0.9500
C4 C5 1.458(2)
C5 C6 1.337(2)
C5 H5 0.9500
C7 H7A 0.9800
C7 H7B 0.9800
C7 H7C 0.9800
C8 H8A 0.9800
C8 H8B 0.9800
C8 H8C 0.9800
C9 H9A 0.9800
C9 H9B 0.9800
C9 H9C 0.9800
C10 C11 1.385(2)
C10 C15 1.397(2)
C11 C12 1.397(2)
C12 C13 1.381(2)
C12 H12 0.9500
C13 C14 1.398(2)
C14 C15 1.377(2)
C15 H15 0.9500
C16 H16A 0.9800
C16 H16B 0.9800
C16 H16C 0.9800
C17 H17A 0.9800
C17 H17B 0.9800
C17 H17C 0.9800
C18 H18A 0.9800
C18 H18B 0.9800
C18 H18C 0.9800

loop_
_geom_torsion_atom_site_label_1
_geom_torsion_atom_site_label_2
_geom_torsion_atom_site_label_3
_geom_torsion_atom_site_label_4
_geom_torsion
C7 O1 C1 C2 68.87(16)
C7 O1 C1 C6 -52.65(16)
C7 O1 C1 C10 -170.87(12)
C8 O2 C2 C3 -6.3(2)
C8 O2 C2 C1 175.69(11)
O1 C1 C2 C3 -115.77(16)
C6 C1 C2 C3 4.4(2)
C10 C1 C2 C3 128.50(16)
O1 C1 C2 O2 62.32(15)
C6 C1 C2 O2 -177.47(11)
C10 C1 C2 O2 -53.42(16)
O2 C2 C3 C4 176.91(13)
C1 C2 C3 C4 -5.3(2)
C2 C3 C4 O3 -176.77(14)
C2 C3 C4 C5 2.9(2)
O3 C4 C5 C6 179.69(14)
C3 C4 C5 C6 0.0(2)
C4 C5 C6 O4 176.98(13)
C4 C5 C6 C1 -0.5(2)
C9 O4 C6 C5 -2.8(2)
C9 O4 C6 C1 175.01(12)
O1 C1 C6 C5 118.31(15)
C2 C1 C6 C5 -1.5(2)
C10 C1 C6 C5 -126.66(15)
O1 C1 C6 O4 -59.56(15)
C2 C1 C6 O4 -179.32(11)
C10 C1 C6 O4 55.47(15)
O1 C1 C10 C11 -163.67(14)
C2 C1 C10 C11 -45.9(2)
C6 C1 C10 C11 78.75(17)
O1 C1 C10 C15 18.55(18)
C2 C1 C10 C15 136.28(15)
C6 C1 C10 C15 -99.02(16)
C16 O5 C11 C10 155.50(14)
C16 O5 C11 C12 -25.7(2)
C15 C10 C11 O5 -179.65(14)
C1 C10 C11 O5 2.6(2)
C15 C10 C11 C12 1.5(2)
C1 C10 C11 C12 -176.26(14)
O5 C11 C12 C13 -179.22(14)
C10 C11 C12 C13 -0.5(2)
C17 O6 C13 C12 1.7(2)
C17 O6 C13 C14 -179.12(14)
C11 C12 C13 O6 177.58(14)
C11 C12 C13 C14 -1.5(2)
C18 O7 C14 C15 18.9(2)
C18 O7 C14 C13 -161.07(14)
O6 C13 C14 C15 -176.75(14)
C12 C13 C14 C15 2.5(2)
O6 C13 C14 O7 3.2(2)
C12 C13 C14 O7 -177.58(14)
O7 C14 C15 C10 178.64(15)
C13 C14 C15 C10 -1.4(2)
C11 C10 C15 C14 -0.6(2)
C1 C10 C15 C14 177.28(14)

loop_
_cod_related_entry_id
_cod_related_entry_database
_cod_related_entry_code
1 ChemSpider 30660600
